data_7129181
loop_
_publ_author_name
'Landman, Iris R.'
'Fadaei-Tirani, Farzaneh'
'Severin, Kay'

_publ_section_title
;
 Nitrous oxide as a diazo transfer reagent: the synthesis of
 triazolopyridines.
;
_journal_issue 87
_journal_name_full 'Chemical communications (Cambridge, England)'
_journal_page_first 11537
_journal_page_last 11540
_journal_paper_doi 10.1039/d1cc04907k
_journal_volume 57
_journal_year 2021
_chemical_formula_moiety 'C42 H26 K2 N18 Na4 O13'
_chemical_formula_sum 'C42 H26 K2 N18 Na4 O13'
_chemical_formula_weight 1160.97
_space_group_crystal_system monoclinic
_space_group_IT_number 13
_space_group_name_Hall '-P 2yac'
_space_group_name_H-M_alt 'P 1 2/n 1'
_atom_sites_solution_hydrogens mixed
_atom_sites_solution_primary dual
_atom_sites_solution_secondary difmap
_audit_creation_date 2021-07-08
_audit_creation_method
;
Olex2 1.3
(compiled 2020.11.12 svn.r5f609507 for OlexSys, GUI svn.r6272)
;
_audit_update_record
;
2021-07-08 deposited with the CCDC.	2021-10-12 downloaded from the CCDC.
;
_cell_angle_alpha 90
_cell_angle_beta 90.107(7)
_cell_angle_gamma 90
_cell_formula_units_Z 2
_cell_length_a 14.2718(7)
_cell_length_b 6.5810(3)
_cell_length_c 24.714(3)
_cell_measurement_reflns_used 6064
_cell_measurement_temperature 140.00(10)
_cell_measurement_theta_max 74.0460
_cell_measurement_theta_min 3.5410
_cell_volume 2321.2(3)
_computing_cell_refinement 'CrysAlisPro 1.171.41.110a (Rigaku OD, 2021)'
_computing_data_collection 'CrysAlisPro 1.171.41.110a (Rigaku OD, 2021)'
_computing_data_reduction 'CrysAlisPro 1.171.41.110a (Rigaku OD, 2021)'
_computing_molecular_graphics 'Olex2 1.3 (Dolomanov et al., 2009)'
_computing_publication_material 'Olex2 1.3 (Dolomanov et al., 2009)'
_computing_structure_refinement 'ShelXL 2018/3 (Sheldrick, 2015)'
_computing_structure_solution 'ShelXT 2018/2 (Sheldrick, 2015)'
_diffrn_ambient_environment N~2~
_diffrn_ambient_temperature 140.00(10)
_diffrn_detector 'Hybrid Pixel Array Detector'
_diffrn_detector_area_resol_mean 10.0000
_diffrn_detector_type 'HyPix-Arc 150'
_diffrn_measured_fraction_theta_full 0.998
_diffrn_measured_fraction_theta_max 0.927
_diffrn_measurement_details
;
List of Runs (angles in degrees, time in seconds):

  # Type    Start    End  Width  t~exp~   \w     \q     \k     \f   Frames
#--------------------------------------------------------------------------
  1  \w     20.00  92.00   0.50   10.00    --   59.56-128.00-178.00  144
  2  \w   -103.00 -23.00   0.50   10.00    --  -62.28 143.00  66.00  160
  3  \w     28.00 111.00   0.50   10.00    --   69.94-143.00  11.00  166
  4  \w     31.00 114.00   0.50   30.00    --   73.45-143.00  11.00  166
  5  \w   -117.00 -75.00   0.50   30.00    --  -76.11 143.00  66.00   84
  6  \w   -121.00 -96.00   0.50   30.00    --  -76.11-128.00-178.00   50
  7  \w    -94.00 -69.00   0.50   30.00    --  -76.11 128.00-103.00   50
  8  \w     77.00 102.00   0.50   30.00    --   80.01 128.00-103.00   50
  9  \w     68.00 123.00   0.50   30.00    --   80.01 143.00  66.00  110
 10  \w     55.00  80.00   0.50   30.00    --   80.01-143.00  11.00   50
 11  \w     49.00  74.00   0.50   30.00    --   80.01-128.00-178.00   50
 12  \w     10.00  36.00   0.50   10.00    --   59.56 -30.00 120.00   52
 13  \w     25.00  66.00   0.50   10.00    --   59.56 -95.00  60.00   82
 14  \w     10.00  35.00   0.50   10.00    --   59.56 -30.00   0.00   50
 15  \w     10.00  36.00   0.50   10.00    --   59.56 -30.00 -60.00   52
 16  \w   -111.00 -65.00   0.50   10.00    --  -62.28 -30.00 120.00   92
 17  \w     73.00 111.00   0.50   10.00    --   69.94  30.00-150.00   76
 18  \w     35.00  84.00   0.50   30.00    --   73.45 -95.00 -90.00   98
 19  \w     83.00 115.00   0.50   30.00    --   73.45  30.00-120.00   64
 20  \w     76.00 123.00   0.50   30.00    --   73.45  30.00  30.00   94
 21  \w     35.00  84.00   0.50   30.00    --   73.45 -95.00 120.00   98
 22  \w   -101.00 -75.00   0.50   10.00    --  -73.91 -30.00-120.00   52
 23  \w   -118.00 -75.00   0.50   10.00    --  -73.91-125.00 -30.00   86
 24  \w   -121.00 -77.00   0.50   30.00    --  -76.11 -30.00  60.00   88
 25  \w     98.00 125.00   0.50   30.00    --   80.01 125.00  30.00   54
 26  \w     48.00  91.00   0.50   30.00    --   80.01 -95.00  60.00   86
 27  \w     40.00  90.00   0.50   30.00    --   80.01 -95.00-180.00  100
 28  \w     84.00 122.00   0.50   30.00    --   80.01  30.00-150.00   76
 29  \w     79.00 125.00   0.50   30.00    --   80.01 125.00   0.00   92
;
_diffrn_measurement_device 'four-circle diffractometer'
_diffrn_measurement_device_type 'XtaLAB Synergy R, DW system, HyPix-Arc 150'
_diffrn_measurement_method '\w scans'
_diffrn_orient_matrix_type 'CrysAlisPro convention (1999,Acta A55,543-557)'
_diffrn_orient_matrix_UB_11 0.0450823000
_diffrn_orient_matrix_UB_12 0.1112327000
_diffrn_orient_matrix_UB_13 -0.0482237000
_diffrn_orient_matrix_UB_21 -0.0465378000
_diffrn_orient_matrix_UB_22 -0.1512018000
_diffrn_orient_matrix_UB_23 -0.0393413000
_diffrn_orient_matrix_UB_31 -0.0863238000
_diffrn_orient_matrix_UB_32 0.1396975000
_diffrn_orient_matrix_UB_33 -0.0041665000
_diffrn_radiation_monochromator mirror
_diffrn_radiation_probe x-ray
_diffrn_radiation_type 'Cu K\a'
_diffrn_radiation_wavelength 1.54184
_diffrn_reflns_av_R_equivalents 0.0655
_diffrn_reflns_av_unetI/netI 0.0756
_diffrn_reflns_Laue_measured_fraction_full 0.998
_diffrn_reflns_Laue_measured_fraction_max 0.927
_diffrn_reflns_limit_h_max 16
_diffrn_reflns_limit_h_min -17
_diffrn_reflns_limit_k_max 8
_diffrn_reflns_limit_k_min -8
_diffrn_reflns_limit_l_max 31
_diffrn_reflns_limit_l_min -29
_diffrn_reflns_number 22718
_diffrn_reflns_point_group_measured_fraction_full 0.998
_diffrn_reflns_point_group_measured_fraction_max 0.927
_diffrn_reflns_theta_full 67.684
_diffrn_reflns_theta_max 77.339
_diffrn_reflns_theta_min 3.573
_diffrn_source 'Rotating-anode X-ray tube'
_diffrn_source_type 'Rigaku (Cu) X-ray Source'
_exptl_absorpt_coefficient_mu 2.948
_exptl_absorpt_correction_T_max 1.000
_exptl_absorpt_correction_T_min 0.802
_exptl_absorpt_correction_type gaussian
_exptl_absorpt_process_details
;
CrysAlisPro 1.171.41.110a (Rigaku Oxford Diffraction, 2021)
Numerical absorption correction based on Gaussian integration over
a multifaceted crystal model.
Empirical absorption correction using spherical harmonics
as implemented in SCALE3 ABSPACK scaling algorithm
;
_exptl_crystal_colour colourless
_exptl_crystal_colour_primary colourless
_exptl_crystal_density_diffrn 1.661
_exptl_crystal_description prism
_exptl_crystal_F_000 1180
_exptl_crystal_size_max 0.09
_exptl_crystal_size_mid 0.06
_exptl_crystal_size_min 0.02
_refine_diff_density_max 0.715
_refine_diff_density_min -0.579
_refine_diff_density_rms 0.088
_refine_ls_extinction_method none
_refine_ls_goodness_of_fit_ref 1.042
_refine_ls_hydrogen_treatment mixed
_refine_ls_matrix_type full
_refine_ls_number_parameters 360
_refine_ls_number_reflns 4567
_refine_ls_number_restraints 655
_refine_ls_restrained_S_all 1.051
_refine_ls_R_factor_all 0.1061
_refine_ls_R_factor_gt 0.0634
_refine_ls_shift/su_max 0.000
_refine_ls_shift/su_mean 0.000
_refine_ls_structure_factor_coef Fsqd
_refine_ls_weighting_details 'w=1/[\s^2^(Fo^2^)+(0.0866P)^2^+2.7104P] where P=(Fo^2^+2Fc^2^)/3'
_refine_ls_weighting_scheme calc
_refine_ls_wR_factor_gt 0.1545
_refine_ls_wR_factor_ref 0.1704
_reflns_Friedel_coverage 0.000
_reflns_number_gt 3099
_reflns_number_total 4567
_reflns_threshold_expression 'I > 2\s(I)'
_cod_data_source_file d1cc04907k2.cif
_cod_data_source_block il503g
_cod_depositor_comments
;
The following automatic conversions were performed:

data item '_exptl_absorpt_correction_type' value 'Gaussian' was
changed to 'gaussian' in accordance with the
/home/data/users/saulius/crontab/automatic-downloads/rss-feeds/RSC/lib/dictionaries/cif_core.dic
dictionary named 'cif_core.dic' version 2.4.2 last updated on
2011-04-26.

Automatic conversion script
Id: cif_fix_values 7556 2019-12-06 15:28:31Z antanas 
;
_cod_database_code 7129181
_shelx_shelxl_version_number 2018/3
_audit_contact_author 'Farzaneh Fadaei Tirani'
_chemical_oxdiff_formula 'C42 H26 K2 N18 Na4 O13'
_shelx_space_group_comment
;
The symmetry employed for this shelxl refinement is uniquely defined
by the following loop, which should always be used as a source of
symmetry information in preference to the above space-group names.
They are only intended as comments.
;
_shelx_estimated_absorpt_t_max 0.943
_shelx_estimated_absorpt_t_min 0.777
_reflns_odcompleteness_completeness 99.87
_reflns_odcompleteness_iscentric 1
_reflns_odcompleteness_theta 66.49
_olex2_refinement_description
;
1. Fixed Uiso
 At 1.2 times of:
  H14 of C14, H20 of C20, H21 of C21, H11 of C11, H6 of C6, H7A of C7, H13 of
  C13, H18 of C18, H19 of C19, H12 of C12, H4 of C4, H5 of C5
 At 1.5 times of:
  H7 of C21
2. Restrained distances
 O7-H7
 0.98 with sigma of 0.02
3. Uiso/Uaniso restraints and constraints
All non-hydrogen atoms have similar U: within 2A with sigma of 0.005 and sigma
for terminal atoms of 0.01 within 2A
4. Rigid body (RIGU) restrains
 All non-hydrogen atoms
 with sigma for 1-2 distances of 0.004 and sigma for 1-3 distances of 0.004
5.a Aromatic/amide H refined with riding coordinates:
 C4(H4), C5(H5), C6(H6), C7(H7A), C11(H11), C12(H12), C13(H13), C14(H14),
 C18(H18), C19(H19), C20(H20), C21(H21)
;
_olex2_submission_special_instructions 'No special instructions were received'
_oxdiff_exptl_absorpt_empirical_details
;
Empirical correction (ABSPACK) includes:
- Absorption correction using spherical harmonics
- Frame scaling
- Detector area scaling
- B-factor correction
;
_oxdiff_exptl_absorpt_empirical_full_max 9.120
_oxdiff_exptl_absorpt_empirical_full_min 0.259

loop_
_space_group_symop_operation_xyz
'x, y, z'
'-x+1/2, y, -z+1/2'
'-x, -y, -z'
'x-1/2, -y, z-1/2'

loop_
_atom_site_label
_atom_site_type_symbol
_atom_site_fract_x
_atom_site_fract_y
_atom_site_fract_z
_atom_site_U_iso_or_equiv
_atom_site_adp_type
_atom_site_occupancy
_atom_site_site_symmetry_order
_atom_site_calc_flag
_atom_site_refinement_flags_posn
_atom_site_refinement_flags_adp
_atom_site_refinement_flags_occupancy
_atom_site_disorder_assembly
_atom_site_disorder_group
K1 K 0.73297(5) 1.13537(11) 0.67471(4) 0.0243(2) Uani 1 1 d . . . . .
Na1 Na 0.57165(9) 0.55246(19) 0.65678(7) 0.0250(4) Uani 1 1 d . . . . .
Na4 Na 0.58257(9) 0.85417(19) 0.76670(7) 0.0277(4) Uani 1 1 d . . . . .
O1 O 0.73324(17) 0.5429(4) 0.64899(14) 0.0385(7) Uani 1 1 d . U . . .
O2 O 0.84248(19) 0.7842(4) 0.64568(14) 0.0367(7) Uani 1 1 d . U . . .
O3 O 0.57065(17) 0.9065(4) 0.66932(12) 0.0284(6) Uani 1 1 d . U . . .
O4 O 0.54706(17) 1.2182(4) 0.63315(13) 0.0306(7) Uani 1 1 d . U . . .
O5 O 0.54209(17) 0.5169(3) 0.75041(12) 0.0301(7) Uani 1 1 d . U . . .
O6 O 0.61607(16) 0.2194(4) 0.76413(12) 0.0252(6) Uani 1 1 d . U . . .
O7 O 0.750000 0.7830(5) 0.750000 0.0306(9) Uani 1 2 d DS T P . .
N1 N 0.8533(2) 0.2811(5) 0.58971(16) 0.0364(8) Uani 1 1 d . U . . .
N2 N 0.9237(3) 0.1930(6) 0.56451(18) 0.0451(9) Uani 1 1 d . U . . .
N3 N 0.9938(2) 0.3345(5) 0.56273(18) 0.0415(8) Uani 1 1 d . U . . .
N4 N 0.4454(2) 0.7415(4) 0.59487(15) 0.0294(7) Uani 1 1 d . U . . .
N5 N 0.3868(2) 0.7011(5) 0.55450(17) 0.0338(8) Uani 1 1 d . U . . .
N6 N 0.3716(2) 0.8809(4) 0.52887(15) 0.0272(7) Uani 1 1 d . U . . .
N7 N 0.4503(3) 0.0488(5) 0.8001(2) 0.0640(11) Uani 1 1 d . U . . .
N8 N 0.3655(3) 0.0058(6) 0.8197(3) 0.0752(12) Uani 1 1 d . U . . .
N9 N 0.3181(2) 0.1824(5) 0.8185(2) 0.0579(10) Uani 1 1 d . U . . .
C1 C 0.8118(2) 0.6093(5) 0.63492(19) 0.0302(8) Uani 1 1 d . U . . .
C2 C 0.8757(3) 0.4747(6) 0.60410(18) 0.0290(8) Uani 1 1 d . U . . .
C3 C 0.9664(3) 0.5125(6) 0.58701(19) 0.0334(9) Uani 1 1 d . U . . .
C4 C 1.0298(3) 0.6764(8) 0.5889(2) 0.0483(11) Uani 1 1 d . U . . .
H4 H 1.013201 0.802100 0.605172 0.058 Uiso 1 1 calc R U . . .
C5 C 1.1170(3) 0.6474(9) 0.5662(3) 0.0608(13) Uani 1 1 d . U . . .
H5 H 1.160800 0.756101 0.565876 0.073 Uiso 1 1 calc R U . . .
C6 C 1.1420(3) 0.4601(9) 0.5436(3) 0.0613(13) Uani 1 1 d . U . . .
H6 H 1.203565 0.442704 0.529866 0.074 Uiso 1 1 calc R U . . .
C7 C 1.0811(3) 0.3031(8) 0.5408(2) 0.0545(12) Uani 1 1 d . U . . .
H7A H 1.097700 0.177519 0.524461 0.065 Uiso 1 1 calc R U . . .
C8 C 0.5328(2) 1.0283(5) 0.63652(18) 0.0247(8) Uani 1 1 d . U . . .
C9 C 0.4678(2) 0.9410(5) 0.59563(17) 0.0230(7) Uani 1 1 d . U . . .
C10 C 0.4223(2) 1.0355(5) 0.55263(17) 0.0228(7) Uani 1 1 d . U . . .
C11 C 0.4153(2) 1.2311(5) 0.52997(18) 0.0267(8) Uani 1 1 d . U . . .
H11 H 0.449203 1.341891 0.544920 0.032 Uiso 1 1 calc R U . . .
C12 C 0.3584(3) 1.2579(6) 0.48590(19) 0.0319(9) Uani 1 1 d . U . . .
H12 H 0.353454 1.388525 0.469777 0.038 Uiso 1 1 calc R U . . .
C13 C 0.3068(3) 1.0936(6) 0.46406(19) 0.0338(9) Uani 1 1 d . U . . .
H13 H 0.266495 1.115808 0.434011 0.041 Uiso 1 1 calc R U . . .
C14 C 0.3143(3) 0.9048(6) 0.48554(19) 0.0339(9) Uani 1 1 d . U . . .
H14 H 0.280626 0.793281 0.470757 0.041 Uiso 1 1 calc R U . . .
C15 C 0.5465(2) 0.3351(5) 0.76600(18) 0.0242(8) Uani 1 1 d . U . . .
C16 C 0.4574(3) 0.2468(5) 0.7886(2) 0.0379(9) Uani 1 1 d . U . . .
C17 C 0.3729(3) 0.3395(6) 0.8014(2) 0.0409(10) Uani 1 1 d . U . . .
C18 C 0.3343(3) 0.5331(6) 0.8034(2) 0.0511(11) Uani 1 1 d . U . . .
H18 H 0.369339 0.648144 0.792108 0.061 Uiso 1 1 calc R U . . .
C19 C 0.2439(3) 0.5546(8) 0.8222(3) 0.0630(13) Uani 1 1 d . U . . .
H19 H 0.217746 0.687005 0.824896 0.076 Uiso 1 1 calc R U . . .
C20 C 0.1897(3) 0.3880(7) 0.8373(3) 0.0614(13) Uani 1 1 d . U . . .
H20 H 0.126554 0.406746 0.848266 0.074 Uiso 1 1 calc R U . . .
C21 C 0.2268(3) 0.2026(7) 0.8364(3) 0.0625(13) Uani 1 1 d . U . . .
H21 H 0.191684 0.087544 0.847644 0.075 Uiso 1 1 calc R U . . .
H7 H 0.750(5) 0.711(9) 0.7148(15) 0.094 Uiso 1 1 d D U . . .

loop_
_atom_site_aniso_label
_atom_site_aniso_U_11
_atom_site_aniso_U_22
_atom_site_aniso_U_33
_atom_site_aniso_U_23
_atom_site_aniso_U_13
_atom_site_aniso_U_12
K1 0.0177(3) 0.0195(3) 0.0357(6) 0.0033(4) 0.0000(4) -0.0014(3)
Na1 0.0204(6) 0.0143(6) 0.0405(10) -0.0037(7) 0.0005(7) -0.0013(5)
Na4 0.0199(6) 0.0130(6) 0.0501(11) 0.0005(7) 0.0044(7) 0.0005(5)
O1 0.0221(12) 0.0274(13) 0.066(2) 0.0087(15) 0.0137(13) 0.0010(10)
O2 0.0365(14) 0.0223(12) 0.051(2) -0.0008(14) 0.0027(14) 0.0000(11)
O3 0.0277(12) 0.0182(11) 0.0392(17) 0.0005(12) -0.0098(12) 0.0016(9)
O4 0.0304(12) 0.0136(11) 0.0477(19) -0.0049(13) -0.0070(13) -0.0004(9)
O5 0.0296(12) 0.0123(10) 0.0484(19) 0.0014(12) 0.0048(13) -0.0005(9)
O6 0.0192(11) 0.0210(11) 0.0354(17) -0.0006(12) 0.0004(12) 0.0014(9)
O7 0.0193(16) 0.0242(18) 0.048(3) 0.000 0.0024(19) 0.000
N1 0.0347(15) 0.0270(14) 0.047(2) -0.0014(16) 0.0072(16) -0.0042(13)
N2 0.0426(17) 0.0327(16) 0.060(2) -0.0058(18) 0.0127(18) 0.0007(14)
N3 0.0337(15) 0.0360(16) 0.055(2) -0.0002(16) 0.0134(16) 0.0052(13)
N4 0.0251(13) 0.0164(13) 0.047(2) 0.0002(14) -0.0063(14) -0.0057(11)
N5 0.0309(15) 0.0197(13) 0.051(2) 0.0037(15) -0.0112(16) -0.0069(12)
N6 0.0215(12) 0.0196(13) 0.0405(18) -0.0005(14) -0.0036(13) -0.0005(11)
N7 0.0354(16) 0.0230(15) 0.134(3) 0.018(2) 0.036(2) 0.0048(14)
N8 0.0449(18) 0.0278(16) 0.153(3) 0.018(2) 0.043(2) 0.0074(15)
N9 0.0301(15) 0.0230(14) 0.121(3) 0.0074(18) 0.0331(19) 0.0021(12)
C1 0.0246(14) 0.0229(15) 0.043(2) 0.0077(16) 0.0013(16) 0.0036(13)
C2 0.0246(15) 0.0253(15) 0.037(2) 0.0038(16) 0.0023(16) 0.0001(13)
C3 0.0233(15) 0.0333(17) 0.044(2) 0.0002(17) 0.0035(16) 0.0019(13)
C4 0.0309(18) 0.051(2) 0.063(3) -0.008(2) 0.013(2) -0.0101(17)
C5 0.0328(19) 0.070(3) 0.079(3) -0.007(3) 0.016(2) -0.011(2)
C6 0.0316(19) 0.074(3) 0.079(3) -0.002(3) 0.018(2) 0.0027(19)
C7 0.0372(19) 0.057(2) 0.069(3) -0.001(2) 0.019(2) 0.0123(18)
C8 0.0207(14) 0.0165(13) 0.0368(19) -0.0041(15) 0.0017(15) 0.0008(12)
C9 0.0165(13) 0.0151(13) 0.0374(19) -0.0017(14) 0.0038(14) 0.0007(11)
C10 0.0167(13) 0.0186(14) 0.0331(19) -0.0058(14) 0.0047(14) 0.0018(11)
C11 0.0278(16) 0.0201(15) 0.032(2) -0.0053(16) 0.0021(16) 0.0065(13)
C12 0.0356(18) 0.0243(16) 0.036(2) -0.0035(17) 0.0016(17) 0.0104(14)
C13 0.0321(17) 0.0324(17) 0.037(2) -0.0060(18) -0.0066(18) 0.0095(15)
C14 0.0293(16) 0.0303(17) 0.042(2) -0.0048(18) -0.0068(17) 0.0014(14)
C15 0.0177(13) 0.0150(13) 0.040(2) -0.0008(15) 0.0037(15) 0.0000(11)
C16 0.0230(15) 0.0148(14) 0.076(3) 0.0079(17) 0.0162(17) 0.0041(12)
C17 0.0231(15) 0.0197(15) 0.080(3) 0.0066(18) 0.0180(18) 0.0009(13)
C18 0.0332(18) 0.0278(18) 0.092(3) 0.004(2) 0.020(2) 0.0080(15)
C19 0.043(2) 0.040(2) 0.106(3) 0.002(2) 0.027(2) 0.0155(18)
C20 0.0336(19) 0.043(2) 0.107(3) 0.007(2) 0.028(2) 0.0099(17)
C21 0.0311(19) 0.0384(19) 0.118(3) 0.006(2) 0.034(2) -0.0017(16)

loop_
_atom_type_symbol
_atom_type_description
_atom_type_scat_dispersion_real
_atom_type_scat_dispersion_imag
_atom_type_scat_source
C C 0.0181 0.0091 'International Tables Vol C Tables 4.2.6.8 and 6.1.1.4'
H H 0.0000 0.0000 'International Tables Vol C Tables 4.2.6.8 and 6.1.1.4'
K K 0.3868 1.0657 'International Tables Vol C Tables 4.2.6.8 and 6.1.1.4'
N N 0.0311 0.0180 'International Tables Vol C Tables 4.2.6.8 and 6.1.1.4'
Na Na 0.1353 0.1239 'International Tables Vol C Tables 4.2.6.8 and 6.1.1.4'
O O 0.0492 0.0322 'International Tables Vol C Tables 4.2.6.8 and 6.1.1.4'

loop_
_exptl_crystal_face_index_h
_exptl_crystal_face_index_k
_exptl_crystal_face_index_l
_exptl_crystal_face_perp_dist
1 0 1 0.0379
-1 0 -1 0.0053
1 0 -1 0.0047
-1 0 1 0.0106
0 1 0 0.0350
0 -1 0 0.0511

loop_
_geom_angle_atom_site_label_1
_geom_angle_atom_site_label_2
_geom_angle_atom_site_label_3
_geom_angle
_geom_angle_site_symmetry_1
_geom_angle_site_symmetry_3
_geom_angle_publ_flag
Na4 K1 H7 46.4(12) 2_656 . ?
O1 K1 Na4 127.15(7) 1_565 2_656 ?
O1 K1 O2 136.22(9) 1_565 . ?
O1 K1 O3 121.34(8) 1_565 . ?
O1 K1 O4 74.73(8) 1_565 . ?
O1 K1 O6 89.49(8) 1_565 1_565 ?
O1 K1 O7 154.19(9) 1_565 . ?
O1 K1 N1 60.43(9) 1_565 1_565 ?
O1 K1 C1 19.34(8) 1_565 1_565 ?
O1 K1 C2 42.39(8) 1_565 1_565 ?
O1 K1 C8 98.81(9) 1_565 . ?
O1 K1 H7 172.2(8) 1_565 . ?
O2 K1 Na4 43.66(7) . 2_656 ?
O2 K1 O4 124.05(8) . . ?
O2 K1 O7 59.21(7) . . ?
O2 K1 C1 118.40(9) . 1_565 ?
O2 K1 C2 94.09(9) . 1_565 ?
O2 K1 C8 104.05(9) . . ?
O2 K1 H7 44.4(10) . . ?
O3 K1 Na4 111.01(6) . 2_656 ?
O3 K1 O2 90.34(8) . . ?
O3 K1 O4 47.04(7) . . ?
O3 K1 O6 69.43(8) . 1_565 ?
O3 K1 O7 70.97(6) . . ?
O3 K1 N1 130.29(10) . 1_565 ?
O3 K1 C1 138.59(8) . 1_565 ?
O3 K1 C2 144.44(10) . 1_565 ?
O3 K1 C8 24.07(9) . . ?
O3 K1 H7 64.6(13) . . ?
O4 K1 Na4 158.03(6) . 2_656 ?
O4 K1 O7 116.18(6) . . ?
O4 K1 C1 91.58(8) . 1_565 ?
O4 K1 C2 103.74(9) . 1_565 ?
O4 K1 C8 24.21(8) . . ?
O4 K1 H7 111.6(12) . . ?
O6 K1 Na4 43.94(6) 2_666 2_656 ?
O6 K1 Na4 102.88(6) 1_565 2_656 ?
O6 K1 O1 85.88(9) 2_666 1_565 ?
O6 K1 O2 82.55(8) 2_666 . ?
O6 K1 O2 132.30(9) 1_565 . ?
O6 K1 O3 144.06(9) 2_666 . ?
O6 K1 O4 153.40(8) 2_666 . ?
O6 K1 O4 72.46(8) 1_565 . ?
O6 K1 O6 89.64(8) 2_666 1_565 ?
O6 K1 O7 75.21(6) 2_666 . ?
O6 K1 O7 73.25(6) 1_565 . ?
O6 K1 N1 149.18(9) 1_565 1_565 ?
O6 K1 N1 82.14(9) 2_666 1_565 ?
O6 K1 C1 103.80(9) 1_565 1_565 ?
O6 K1 C1 73.36(9) 2_666 1_565 ?
O6 K1 C2 71.43(9) 2_666 1_565 ?
O6 K1 C2 127.69(9) 1_565 1_565 ?
O6 K1 C8 74.72(9) 1_565 . ?
O6 K1 C8 163.55(10) 2_666 . ?
O6 K1 H7 88.3(9) 1_565 . ?
O6 K1 H7 86.7(11) 2_666 . ?
O7 K1 Na4 43.62(2) . 2_656 ?
O7 K1 C1 148.46(8) . 1_565 ?
O7 K1 C2 139.63(7) . 1_565 ?
O7 K1 C8 95.02(8) . . ?
O7 K1 H7 19.2(4) . . ?
N1 K1 Na4 91.64(8) 1_565 2_656 ?
N1 K1 O2 76.18(9) 1_565 . ?
N1 K1 O4 103.05(10) 1_565 . ?
N1 K1 O7 131.76(7) 1_565 . ?
N1 K1 C1 45.39(10) 1_565 1_565 ?
N1 K1 C2 22.09(9) 1_565 1_565 ?
N1 K1 C8 113.92(11) 1_565 . ?
N1 K1 H7 120.5(10) 1_565 . ?
C1 K1 Na4 110.31(7) 1_565 2_656 ?
C1 K1 C2 24.64(9) 1_565 1_565 ?
C1 K1 H7 156.3(13) 1_565 . ?
C2 K1 Na4 96.02(7) 1_565 2_656 ?
C2 K1 H7 136.1(12) 1_565 . ?
C8 K1 Na4 134.03(7) . 2_656 ?
C8 K1 C1 114.83(10) . 1_565 ?
C8 K1 C2 122.24(10) . 1_565 ?
C8 K1 H7 87.8(12) . . ?
K1 Na1 K1 108.08(3) 1_545 . ?
Na4 Na1 K1 52.74(3) . . ?
Na4 Na1 K1 108.71(5) . 1_545 ?
O1 Na1 K1 61.41(7) . . ?
O1 Na1 K1 49.78(7) . 1_545 ?
O1 Na1 Na4 92.21(10) . . ?
O1 Na1 O3 92.54(10) . . ?
O1 Na1 O5 104.97(12) . . ?
O1 Na1 N4 129.53(12) . . ?
O1 Na1 C15 100.26(11) . . ?
O3 Na1 K1 137.87(8) . 1_545 ?
O3 Na1 K1 31.17(6) . . ?
O3 Na1 Na4 46.34(8) . . ?
O3 Na1 O5 88.17(10) . . ?
O3 Na1 N4 67.00(10) . . ?
O3 Na1 C15 110.15(11) . . ?
O4 Na1 K1 53.24(7) 1_545 1_545 ?
O4 Na1 K1 156.63(8) 1_545 . ?
O4 Na1 Na4 140.76(10) 1_545 . ?
O4 Na1 O1 95.98(10) 1_545 . ?
O4 Na1 O3 168.36(11) 1_545 . ?
O4 Na1 O5 97.25(11) 1_545 . ?
O4 Na1 N4 101.39(11) 1_545 . ?
O4 Na1 C15 76.13(11) 1_545 . ?
O5 Na1 K1 85.38(7) . 1_545 ?
O5 Na1 K1 94.61(7) . . ?
O5 Na1 Na4 43.71(7) . . ?
O5 Na1 N4 119.05(11) . . ?
O5 Na1 C15 22.18(9) . . ?
N4 Na1 K1 148.71(9) . 1_545 ?
N4 Na1 K1 90.22(7) . . ?
N4 Na1 Na4 102.57(9) . . ?
N4 Na1 C15 129.78(11) . . ?
C15 Na1 K1 67.30(7) . 1_545 ?
C15 Na1 K1 111.77(8) . . ?
C15 Na1 Na4 64.65(8) . . ?
K1 Na4 K1 63.16(3) 2_656 . ?
Na1 Na4 K1 79.76(4) . . ?
Na1 Na4 K1 132.36(5) . 2_656 ?
O2 Na4 K1 112.95(8) 2_656 . ?
O2 Na4 K1 54.05(7) 2_656 2_656 ?
O2 Na4 Na1 128.30(8) 2_656 . ?
O2 Na4 O7 72.06(8) 2_656 . ?
O3 Na4 K1 49.51(6) . . ?
O3 Na4 K1 112.46(7) . 2_656 ?
O3 Na4 Na1 44.25(7) . . ?
O3 Na4 O2 157.88(10) . 2_656 ?
O3 Na4 O6 81.32(10) . 1_565 ?
O3 Na4 O7 85.84(8) . . ?
O5 Na4 K1 121.58(9) . . ?
O5 Na4 K1 139.11(8) . 2_656 ?
O5 Na4 Na1 44.56(8) . . ?
O5 Na4 O2 94.66(11) . 2_656 ?
O5 Na4 O3 86.97(11) . . ?
O5 Na4 O6 168.09(13) . 1_565 ?
O5 Na4 O7 91.72(11) . . ?
O5 Na4 N7 111.65(12) . 1_565 ?
O6 Na4 K1 50.90(7) 1_565 . ?
O6 Na4 K1 49.51(6) 1_565 2_656 ?
O6 Na4 Na1 124.45(9) 1_565 . ?
O6 Na4 O2 97.00(10) 1_565 2_656 ?
O6 Na4 O7 89.59(11) 1_565 . ?
O7 Na4 K1 56.40(7) . 2_656 ?
O7 Na4 K1 54.53(7) . . ?
O7 Na4 Na1 78.27(6) . . ?
N7 Na4 K1 99.43(12) 1_565 2_656 ?
N7 Na4 K1 113.88(10) 1_565 . ?
N7 Na4 Na1 123.42(14) 1_565 . ?
N7 Na4 O2 97.84(16) 1_565 2_656 ?
N7 Na4 O3 102.05(15) 1_565 . ?
N7 Na4 O6 69.11(11) 1_565 1_565 ?
N7 Na4 O7 155.50(14) 1_565 . ?
Na1 O1 K1 90.32(9) . 1_545 ?
C1 O1 K1 113.9(2) . 1_545 ?
C1 O1 Na1 154.8(3) . . ?
Na4 O2 K1 82.29(9) 2_656 . ?
C1 O2 K1 126.6(2) . . ?
C1 O2 Na4 120.5(3) . 2_656 ?
Na1 O3 K1 122.74(10) . . ?
Na1 O3 Na4 89.41(10) . . ?
Na4 O3 K1 88.43(9) . . ?
C8 O3 K1 92.5(2) . . ?
C8 O3 Na1 123.2(2) . . ?
C8 O3 Na4 138.9(2) . . ?
Na1 O4 K1 87.18(9) 1_565 . ?
C8 O4 K1 86.5(2) . . ?
C8 O4 Na1 161.5(3) . 1_565 ?
Na4 O5 Na1 91.73(10) . . ?
C15 O5 Na1 112.6(3) . . ?
C15 O5 Na4 147.3(3) . . ?
K1 O6 K1 85.74(7) 2_646 1_545 ?
Na4 O6 K1 86.78(9) 1_545 1_545 ?
Na4 O6 K1 86.55(8) 1_545 2_646 ?
C15 O6 K1 137.7(3) . 2_646 ?
C15 O6 K1 128.1(3) . 1_545 ?
C15 O6 Na4 116.1(2) . 1_545 ?
K1 O7 K1 77.94(9) 2_656 . ?
K1 O7 H7 80(4) . . ?
K1 O7 H7 157(4) 2_656 . ?
Na4 O7 K1 83.05(8) 2_656 2_656 ?
Na4 O7 K1 79.98(8) 2_656 . ?
Na4 O7 K1 79.98(8) . 2_656 ?
Na4 O7 K1 83.05(8) . . ?
Na4 O7 Na4 158.13(17) 2_656 . ?
Na4 O7 H7 87(4) 2_656 . ?
Na4 O7 H7 104(4) . . ?
N2 N1 K1 130.9(3) . 1_545 ?
N2 N1 C2 110.9(3) . . ?
C2 N1 K1 105.2(3) . 1_545 ?
N1 N2 N3 105.9(3) . . ?
N2 N3 C3 111.0(3) . . ?
N2 N3 C7 125.0(4) . . ?
C3 N3 C7 124.0(4) . . ?
N5 N4 Na1 139.6(2) . . ?
N5 N4 C9 110.7(3) . . ?
C9 N4 Na1 106.6(2) . . ?
N4 N5 N6 106.0(3) . . ?
N5 N6 C10 111.1(3) . . ?
C14 N6 N5 124.4(3) . . ?
C14 N6 C10 124.5(3) . . ?
N8 N7 Na4 135.9(3) . 1_545 ?
N8 N7 C16 110.7(3) . . ?
C16 N7 Na4 112.4(3) . 1_545 ?
N7 N8 N9 105.4(3) . . ?
N8 N9 C17 111.9(3) . . ?
N8 N9 C21 123.4(4) . . ?
C17 N9 C21 124.6(4) . . ?
O1 C1 K1 46.75(18) . 1_545 ?
O1 C1 O2 124.9(4) . . ?
O1 C1 C2 119.1(3) . . ?
O2 C1 K1 151.3(3) . 1_545 ?
O2 C1 C2 116.1(3) . . ?
C2 C1 K1 78.9(2) . 1_545 ?
N1 C2 K1 52.7(2) . 1_545 ?
N1 C2 C1 123.3(3) . . ?
N1 C2 C3 107.9(3) . . ?
C1 C2 K1 76.4(2) . 1_545 ?
C3 C2 K1 144.5(3) . 1_545 ?
C3 C2 C1 128.7(4) . . ?
N3 C3 C2 104.3(3) . . ?
N3 C3 C4 119.0(4) . . ?
C2 C3 C4 136.8(4) . . ?
C3 C4 H4 121.3 . . ?
C5 C4 C3 117.4(5) . . ?
C5 C4 H4 121.3 . . ?
C4 C5 H5 119.5 . . ?
C4 C5 C6 121.0(5) . . ?
C6 C5 H5 119.5 . . ?
C5 C6 H6 119.0 . . ?
C7 C6 C5 122.0(4) . . ?
C7 C6 H6 119.0 . . ?
N3 C7 H7A 121.7 . . ?
C6 C7 N3 116.6(5) . . ?
C6 C7 H7A 121.7 . . ?
O3 C8 K1 63.48(18) . . ?
O3 C8 O4 126.8(4) . . ?
O3 C8 C9 117.3(3) . . ?
O4 C8 K1 69.32(19) . . ?
O4 C8 C9 115.8(3) . . ?
C9 C8 K1 150.7(2) . . ?
N4 C9 C8 122.2(3) . . ?
N4 C9 C10 108.2(3) . . ?
C10 C9 C8 129.6(3) . . ?
N6 C10 C9 103.9(3) . . ?
N6 C10 C11 117.9(4) . . ?
C9 C10 C11 138.2(4) . . ?
C10 C11 H11 120.8 . . ?
C12 C11 C10 118.5(4) . . ?
C12 C11 H11 120.8 . . ?
C11 C12 H12 119.6 . . ?
C11 C12 C13 120.8(4) . . ?
C13 C12 H12 119.6 . . ?
C12 C13 H13 119.6 . . ?
C14 C13 C12 120.7(4) . . ?
C14 C13 H13 119.6 . . ?
N6 C14 C13 117.6(4) . . ?
N6 C14 H14 121.2 . . ?
C13 C14 H14 121.2 . . ?
O5 C15 Na1 45.2(2) . . ?
O5 C15 C16 116.0(3) . . ?
O6 C15 Na1 99.0(3) . . ?
O6 C15 O5 127.3(3) . . ?
O6 C15 C16 116.7(3) . . ?
C16 C15 Na1 127.2(3) . . ?
N7 C16 C15 121.3(3) . . ?
N7 C16 C17 108.2(3) . . ?
C17 C16 C15 130.5(3) . . ?
N9 C17 C16 103.7(3) . . ?
N9 C17 C18 117.1(4) . . ?
C16 C17 C18 139.1(4) . . ?
C17 C18 H18 120.7 . . ?
C19 C18 C17 118.5(4) . . ?
C19 C18 H18 120.7 . . ?
C18 C19 H19 119.0 . . ?
C18 C19 C20 121.9(4) . . ?
C20 C19 H19 119.0 . . ?
C19 C20 H20 120.1 . . ?
C21 C20 C19 119.8(4) . . ?
C21 C20 H20 120.1 . . ?
N9 C21 H21 121.0 . . ?
C20 C21 N9 117.9(4) . . ?
C20 C21 H21 121.0 . . ?

loop_
_geom_bond_atom_site_label_1
_geom_bond_atom_site_label_2
_geom_bond_distance
_geom_bond_site_symmetry_2
_geom_bond_publ_flag
K1 Na4 3.5266(16) 2_656 ?
K1 O1 2.756(3) 1_565 ?
K1 O2 2.881(3) . ?
K1 O3 2.766(2) . ?
K1 O4 2.895(3) . ?
K1 O6 2.826(3) 1_565 ?
K1 O6 2.687(3) 2_666 ?
K1 O7 2.983(3) . ?
K1 N1 2.880(4) 1_565 ?
K1 C1 3.459(4) 1_565 ?
K1 C2 3.492(4) 1_565 ?
K1 C8 3.089(4) . ?
K1 H7 2.97(7) . ?
Na1 Na4 3.368(2) . ?
Na1 O1 2.315(3) . ?
Na1 O3 2.351(3) . ?
Na1 O4 2.303(3) 1_545 ?
Na1 O5 2.365(3) . ?
Na1 N4 2.669(4) . ?
Na1 C15 3.077(5) . ?
Na4 O2 2.457(4) 2_656 ?
Na4 O3 2.437(3) . ?
Na4 O5 2.329(3) . ?
Na4 O6 2.452(3) 1_565 ?
Na4 O7 2.4706(14) . ?
Na4 N7 2.428(4) 1_565 ?
O1 C1 1.253(4) . ?
O2 C1 1.260(4) . ?
O3 C8 1.261(5) . ?
O4 C8 1.269(4) . ?
O5 C15 1.259(4) . ?
O6 C15 1.252(4) . ?
O7 H7 0.99(2) . ?
N1 N2 1.318(5) . ?
N1 C2 1.361(5) . ?
N2 N3 1.367(5) . ?
N3 C3 1.373(5) . ?
N3 C7 1.376(6) . ?
N4 N5 1.328(5) . ?
N4 C9 1.352(4) . ?
N5 N6 1.359(4) . ?
N6 C10 1.379(5) . ?
N6 C14 1.355(5) . ?
N7 N8 1.334(5) . ?
N7 C16 1.338(5) . ?
N8 N9 1.345(5) . ?
N9 C17 1.364(5) . ?
N9 C21 1.382(5) . ?
C1 C2 1.484(5) . ?
C2 C3 1.384(5) . ?
C3 C4 1.409(6) . ?
C4 H4 0.9500 . ?
C4 C5 1.379(7) . ?
C5 H5 0.9500 . ?
C5 C6 1.399(8) . ?
C6 H6 0.9500 . ?
C6 C7 1.352(7) . ?
C7 H7A 0.9500 . ?
C8 C9 1.485(5) . ?
C9 C10 1.391(6) . ?
C10 C11 1.407(5) . ?
C11 H11 0.9500 . ?
C11 C12 1.369(6) . ?
C12 H12 0.9500 . ?
C12 C13 1.414(6) . ?
C13 H13 0.9500 . ?
C13 C14 1.355(6) . ?
C14 H14 0.9500 . ?
C15 C16 1.506(5) . ?
C16 C17 1.389(5) . ?
C17 C18 1.389(5) . ?
C18 H18 0.9500 . ?
C18 C19 1.379(6) . ?
C19 H19 0.9500 . ?
C19 C20 1.393(7) . ?
C20 H20 0.9500 . ?
C20 C21 1.331(6) . ?
C21 H21 0.9500 . ?

loop_
_geom_torsion_atom_site_label_1
_geom_torsion_atom_site_label_2
_geom_torsion_atom_site_label_3
_geom_torsion_atom_site_label_4
_geom_torsion
_geom_torsion_site_symmetry_1
_geom_torsion_site_symmetry_2
_geom_torsion_site_symmetry_3
_geom_torsion_site_symmetry_4
_geom_torsion_publ_flag
K1 O1 C1 O2 -144.3(4) 1_545 . . . ?
K1 O1 C1 C2 34.5(5) 1_545 . . . ?
K1 O2 C1 K1 -82.9(6) . . . 1_545 ?
K1 O2 C1 O1 -20.7(6) . . . . ?
K1 O2 C1 C2 160.4(3) . . . . ?
K1 O3 C8 O4 -29.9(4) . . . . ?
K1 O3 C8 C9 147.0(3) . . . . ?
K1 O4 C8 O3 28.5(4) . . . . ?
K1 O4 C8 C9 -148.5(3) . . . . ?
K1 O6 C15 Na1 124.7(3) 2_646 . . . ?
K1 O6 C15 Na1 -11.4(3) 1_545 . . . ?
K1 O6 C15 O5 -50.5(6) 1_545 . . . ?
K1 O6 C15 O5 85.7(6) 2_646 . . . ?
K1 O6 C15 C16 -95.4(4) 2_646 . . . ?
K1 O6 C15 C16 128.4(4) 1_545 . . . ?
K1 N1 N2 N3 -134.3(3) 1_545 . . . ?
K1 N1 C2 C1 -31.6(5) 1_545 . . . ?
K1 N1 C2 C3 145.9(3) 1_545 . . . ?
K1 C1 C2 N1 25.4(4) 1_545 . . . ?
K1 C1 C2 C3 -151.6(5) 1_545 . . . ?
K1 C2 C3 N3 50.1(7) 1_545 . . . ?
K1 C2 C3 C4 -130.0(6) 1_545 . . . ?
K1 C8 C9 N4 87.4(6) . . . . ?
K1 C8 C9 C10 -91.0(5) . . . . ?
Na1 O1 C1 K1 -163.4(9) . . . 1_545 ?
Na1 O1 C1 O2 52.3(10) . . . . ?
Na1 O1 C1 C2 -128.9(6) . . . . ?
Na1 O3 C8 K1 -132.5(2) . . . . ?
Na1 O3 C8 O4 -162.4(3) . . . . ?
Na1 O3 C8 C9 14.5(4) . . . . ?
Na1 O4 C8 K1 -70.1(7) 1_565 . . . ?
Na1 O4 C8 O3 -41.6(10) 1_565 . . . ?
Na1 O4 C8 C9 141.4(6) 1_565 . . . ?
Na1 O5 C15 O6 61.3(5) . . . . ?
Na1 O5 C15 C16 -117.6(4) . . . . ?
Na1 N4 N5 N6 -156.1(3) . . . . ?
Na1 N4 C9 C8 -15.7(4) . . . . ?
Na1 N4 C9 C10 163.0(2) . . . . ?
Na1 C15 C16 N7 119.6(5) . . . . ?
Na1 C15 C16 C17 -61.0(7) . . . . ?
Na4 O2 C1 K1 21.2(6) 2_656 . . 1_545 ?
Na4 O2 C1 O1 83.4(5) 2_656 . . . ?
Na4 O2 C1 C2 -95.5(4) 2_656 . . . ?
Na4 O3 C8 K1 90.4(3) . . . . ?
Na4 O3 C8 O4 60.5(5) . . . . ?
Na4 O3 C8 C9 -122.6(3) . . . . ?
Na4 O5 C15 Na1 -135.1(5) . . . . ?
Na4 O5 C15 O6 -73.8(7) . . . . ?
Na4 O5 C15 C16 107.3(5) . . . . ?
Na4 O6 C15 Na1 -119.22(17) 1_545 . . . ?
Na4 O6 C15 O5 -158.3(4) 1_545 . . . ?
Na4 O6 C15 C16 20.6(5) 1_545 . . . ?
Na4 N7 N8 N9 -165.4(5) 1_545 . . . ?
Na4 N7 C16 C15 -9.8(7) 1_545 . . . ?
Na4 N7 C16 C17 170.7(4) 1_545 . . . ?
O1 C1 C2 K1 -24.9(4) . . . 1_545 ?
O1 C1 C2 N1 0.6(7) . . . . ?
O1 C1 C2 C3 -176.5(4) . . . . ?
O2 C1 C2 K1 154.0(4) . . . 1_545 ?
O2 C1 C2 N1 179.5(4) . . . . ?
O2 C1 C2 C3 2.4(7) . . . . ?
O3 C8 C9 N4 3.6(5) . . . . ?
O3 C8 C9 C10 -174.8(4) . . . . ?
O4 C8 C9 N4 -179.1(3) . . . . ?
O4 C8 C9 C10 2.5(6) . . . . ?
O5 C15 C16 N7 171.6(5) . . . . ?
O5 C15 C16 C17 -8.9(8) . . . . ?
O6 C15 C16 N7 -7.4(7) . . . . ?
O6 C15 C16 C17 172.0(5) . . . . ?
N1 N2 N3 C3 -0.1(5) . . . . ?
N1 N2 N3 C7 178.5(5) . . . . ?
N1 C2 C3 N3 0.0(5) . . . . ?
N1 C2 C3 C4 179.9(6) . . . . ?
N2 N1 C2 K1 -146.0(4) . . . 1_545 ?
N2 N1 C2 C1 -177.6(4) . . . . ?
N2 N1 C2 C3 0.0(5) . . . . ?
N2 N3 C3 C2 0.1(5) . . . . ?
N2 N3 C3 C4 -179.9(4) . . . . ?
N2 N3 C7 C6 -178.8(5) . . . . ?
N3 C3 C4 C5 -0.4(8) . . . . ?
N4 N5 N6 C10 1.1(4) . . . . ?
N4 N5 N6 C14 -179.1(4) . . . . ?
N4 C9 C10 N6 1.6(4) . . . . ?
N4 C9 C10 C11 -179.1(4) . . . . ?
N5 N4 C9 C8 -179.7(3) . . . . ?
N5 N4 C9 C10 -1.0(4) . . . . ?
N5 N6 C10 C9 -1.7(4) . . . . ?
N5 N6 C10 C11 178.9(3) . . . . ?
N5 N6 C14 C13 -179.5(4) . . . . ?
N6 C10 C11 C12 0.3(5) . . . . ?
N7 N8 N9 C17 -3.3(7) . . . . ?
N7 N8 N9 C21 -179.1(6) . . . . ?
N7 C16 C17 N9 -2.2(7) . . . . ?
N7 C16 C17 C18 174.4(7) . . . . ?
N8 N7 C16 C15 179.8(5) . . . . ?
N8 N7 C16 C17 0.3(7) . . . . ?
N8 N9 C17 C16 3.5(7) . . . . ?
N8 N9 C17 C18 -174.1(6) . . . . ?
N8 N9 C21 C20 174.7(6) . . . . ?
N9 C17 C18 C19 -0.2(9) . . . . ?
C1 C2 C3 N3 177.4(4) . . . . ?
C1 C2 C3 C4 -2.7(9) . . . . ?
C2 N1 N2 N3 0.1(5) . . . . ?
C2 C3 C4 C5 179.7(6) . . . . ?
C3 N3 C7 C6 -0.4(8) . . . . ?
C3 C4 C5 C6 -1.8(9) . . . . ?
C4 C5 C6 C7 3.0(10) . . . . ?
C5 C6 C7 N3 -1.9(9) . . . . ?
C7 N3 C3 C2 -178.5(5) . . . . ?
C7 N3 C3 C4 1.5(7) . . . . ?
C8 C9 C10 N6 -179.8(3) . . . . ?
C8 C9 C10 C11 -0.6(7) . . . . ?
C9 N4 N5 N6 0.0(4) . . . . ?
C9 C10 C11 C12 -178.9(4) . . . . ?
C10 N6 C14 C13 0.2(6) . . . . ?
C10 C11 C12 C13 0.9(6) . . . . ?
C11 C12 C13 C14 -1.5(6) . . . . ?
C12 C13 C14 N6 1.0(6) . . . . ?
C14 N6 C10 C9 178.6(4) . . . . ?
C14 N6 C10 C11 -0.9(5) . . . . ?
C15 C16 C17 N9 178.3(5) . . . . ?
C15 C16 C17 C18 -5.1(12) . . . . ?
C16 N7 N8 N9 1.8(7) . . . . ?
C16 C17 C18 C19 -176.6(7) . . . . ?
C17 N9 C21 C20 -0.5(10) . . . . ?
C17 C18 C19 C20 -2.2(10) . . . . ?
C18 C19 C20 C21 3.4(11) . . . . ?
C19 C20 C21 N9 -2.0(10) . . . . ?
C21 N9 C17 C16 179.1(6) . . . . ?
C21 N9 C17 C18 1.6(10) . . . . ?

loop_
_exptl_oxdiff_crystal_face_indexfrac_h
_exptl_oxdiff_crystal_face_indexfrac_k
_exptl_oxdiff_crystal_face_indexfrac_l
_exptl_oxdiff_crystal_face_x
_exptl_oxdiff_crystal_face_y
_exptl_oxdiff_crystal_face_z
1.0006 0.0002 1.0010 -0.0031 -0.0860 -0.0905
-1.0006 -0.0002 -1.0010 0.0031 0.0860 0.0905
1.0007 -0.0004 -0.9991 0.0932 -0.0072 -0.0823
-1.0007 0.0004 0.9991 -0.0932 0.0072 0.0823
0.0017 0.9997 0.0013 0.1112 -0.1513 0.1395
-0.0017 -0.9997 -0.0013 -0.1112 0.1513 -0.1395
